data_2220666
loop_
_publ_author_name
'Zhang, Shiyong'
'Tang, Yurong'
'Mao, Zhihua'
'Li, Mingliang'
'Lan, Jingbo'
'Su, Xiaoyu'

_publ_section_title
;
 1,4-Bis(imidazol-1-yl)benzene--terephthalic acid (1/1)
;
_journal_coeditor_code ZL2155
_journal_issue 1
_journal_name_full 'Acta Crystallographica Section E'
_journal_page_first o26
_journal_paper_doi 10.1107/S1600536808040324
_journal_volume 65
_journal_year 2009
_chemical_formula_iupac 'C12 H10 N4, C8 H6 O4'
_chemical_formula_moiety 'C12 H10 N4, C8 H6 O4'
_chemical_formula_sum 'C20 H16 N4 O4'
_chemical_formula_weight 376.37
_chemical_name_systematic
;
1,4-Bis(imidazol-1-yl)benzene--terephthalic acid (1/1)
;
_space_group_IT_number 14
_symmetry_cell_setting monoclinic
_symmetry_space_group_name_Hall '-P 2yn'
_symmetry_space_group_name_H-M 'P 1 21/n 1'
_atom_sites_solution_hydrogens geom
_atom_sites_solution_primary direct
_atom_sites_solution_secondary difmap
_cell_angle_alpha 90.00
_cell_angle_beta 91.17(3)
_cell_angle_gamma 90.00
_cell_formula_units_Z 2
_cell_length_a 5.2780(17)
_cell_length_b 10.599(5)
_cell_length_c 15.449(5)
_cell_measurement_reflns_used 18
_cell_measurement_temperature 293(2)
_cell_measurement_theta_max 7.58
_cell_measurement_theta_min 4.52
_cell_volume 864.1(6)
_computing_cell_refinement 'DIFRAC (Gabe & White, 1993)'
_computing_data_collection 'DIFRAC (Gabe & White, 1993)'
_computing_data_reduction 'NRCVAX (Gabe <i>et al.</i>,  1989)'
_computing_molecular_graphics
;
ORTEPIII (Burnett & Johnson, 1996) and
Mercury (Version 1.2; Macrae <i>et al.</i>,  2006)
;
_computing_publication_material 'SHELXL97 (Sheldrick, 2008)'
_computing_structure_refinement 'SHELXL97 (Sheldrick, 2008)'
_computing_structure_solution 'SHELXS97 (Sheldrick, 2008)'
_diffrn_ambient_temperature 293(2)
_diffrn_measured_fraction_theta_full 0.994
_diffrn_measured_fraction_theta_max 0.994
_diffrn_measurement_device_type 'Enraf--Nonius CAD-4'
_diffrn_measurement_method \w/2\q
_diffrn_radiation_monochromator graphite
_diffrn_radiation_source 'fine-focus sealed tube'
_diffrn_radiation_type MoK\a
_diffrn_radiation_wavelength 0.71073
_diffrn_reflns_av_R_equivalents 0.0082
_diffrn_reflns_av_sigmaI/netI 0.0498
_diffrn_reflns_limit_h_max 6
_diffrn_reflns_limit_h_min -6
_diffrn_reflns_limit_k_max 12
_diffrn_reflns_limit_k_min 0
_diffrn_reflns_limit_l_max 18
_diffrn_reflns_limit_l_min -9
_diffrn_reflns_number 1895
_diffrn_reflns_theta_full 25.47
_diffrn_reflns_theta_max 25.47
_diffrn_reflns_theta_min 2.33
_diffrn_standards_decay_% 2.509
_diffrn_standards_interval_count 200
_diffrn_standards_number 3
_exptl_absorpt_coefficient_mu 0.104
_exptl_absorpt_correction_type none
_exptl_crystal_colour colourless
_exptl_crystal_density_diffrn 1.447
_exptl_crystal_density_method 'not measured'
_exptl_crystal_description block
_exptl_crystal_F_000 392
_exptl_crystal_size_max 0.25
_exptl_crystal_size_mid 0.22
_exptl_crystal_size_min 0.15
_refine_diff_density_max 0.181
_refine_diff_density_min -0.208
_refine_ls_extinction_method none
_refine_ls_goodness_of_fit_ref 0.954
_refine_ls_hydrogen_treatment constr
_refine_ls_matrix_type full
_refine_ls_number_parameters 128
_refine_ls_number_reflns 1538
_refine_ls_number_restraints 0
_refine_ls_restrained_S_all 0.954
_refine_ls_R_factor_all 0.1015
_refine_ls_R_factor_gt 0.0454
_refine_ls_shift/su_max 0.000
_refine_ls_shift/su_mean 0.000
_refine_ls_structure_factor_coef Fsqd
_refine_ls_weighting_details 'calc w=1/[\s^2^(Fo^2^)+(0.0842P)^2^] where P=(Fo^2^+2Fc^2^)/3'
_refine_ls_weighting_scheme calc
_refine_ls_wR_factor_gt 0.1144
_refine_ls_wR_factor_ref 0.1319
_reflns_number_gt 904
_reflns_number_total 1538
_reflns_threshold_expression I>2\s(I)
_cod_data_source_file zl2155.cif
_cod_data_source_block I
_cod_depositor_comments
;
The following automatic conversions were performed:
'_symmetry_cell_setting' value 'Monoclinic' changed to 'monoclinic'
according to '/home/saulius/struct/CIF-dictionaries/cif_core.dic'
dictionary named 'cif_core.dic' version 2.4.1 from 2010-06-29.

Automatic conversion script
Id: cif_fix_enum 1527 2010-12-29 10:47:43Z saulius 

The following automatic conversions were performed:

'_symmetry_cell_setting' value 'Monoclinic' changed to 'monoclinic'
according to /home/saulius/struct/CIF-dictionaries/cif_core.dic
dictionary named 'cif_core.dic' version 2.4.1 from 2010-06-29.

Automatic conversion script
Id: cif_fix_values 1715 2011-07-08 13:25:40Z adriana 
;
_cod_original_sg_symbol_H-M 'P 21/n'
_cod_database_code 2220666
_cod_database_fobs_code 2220666

loop_
_symmetry_equiv_pos_as_xyz
'x, y, z'
'-x+1/2, y+1/2, -z+1/2'
'-x, -y, -z'
'x-1/2, -y-1/2, z-1/2'

loop_
_atom_site_type_symbol
_atom_site_label
_atom_site_fract_x
_atom_site_fract_y
_atom_site_fract_z
_atom_site_U_iso_or_equiv
_atom_site_adp_type
_atom_site_calc_flag
_atom_site_refinement_flags
_atom_site_occupancy
_atom_site_disorder_assembly
_atom_site_disorder_group
N N1 0.3750(4) 0.57026(17) 0.12218(11) 0.0403(5) Uani d . 1 . .
N N2 0.7031(4) 0.5588(2) 0.21140(12) 0.0489(6) Uani d . 1 . .
C C1 0.0819(5) 0.6228(2) 0.00451(16) 0.0467(6) Uani d . 1 . .
H H1A 0.1382 0.7059 0.0073 0.056 Uiso calc R 1 . .
C C2 -0.1041(5) 0.5891(2) -0.05539(15) 0.0467(6) Uani d . 1 . .
H H2 -0.1745 0.6495 -0.0923 0.056 Uiso calc R 1 . .
C C3 0.1844(4) 0.5339(2) 0.06017(13) 0.0375(5) Uani d . 1 . .
C C4 0.5583(4) 0.4962(2) 0.15707(14) 0.0445(6) Uani d . 1 . .
H H4 0.5788 0.4112 0.1440 0.053 Uiso calc R 1 . .
C C5 0.6087(5) 0.6786(2) 0.21254(16) 0.0531(7) Uani d . 1 . .
H H5 0.6740 0.7444 0.2460 0.064 Uiso calc R 1 . .
C C6 0.4073(3) 0.68757(13) 0.15820(8) 0.0504(7) Uani d . 1 . .
H H6 0.3095 0.7590 0.1472 0.061 Uiso calc R 1 . .
O O1 0.0950(3) 0.49725(13) 0.30802(8) 0.0499(5) Uani d R 1 . .
H H1 -0.0288 0.5179 0.2784 0.075 Uiso calc R 1 . .
O O2 0.0072(4) 0.67524(16) 0.37876(12) 0.0601(6) Uani d . 1 . .
C C7 0.1260(5) 0.5775(2) 0.37186(15) 0.0428(6) Uani d . 1 . .
C C8 0.3231(4) 0.5370(2) 0.43721(14) 0.0387(6) Uani d . 1 . .
C C9 0.5136(4) 0.4536(2) 0.41709(14) 0.0415(6) Uani d . 1 . .
H H9 0.5236 0.4221 0.3611 0.050 Uiso calc R 1 . .
C C10 0.6897(4) 0.4164(2) 0.47922(14) 0.0435(6) Uani d . 1 . .
H H10 0.8171 0.3600 0.4650 0.052 Uiso calc R 1 . .

loop_
_atom_site_aniso_label
_atom_site_aniso_U_11
_atom_site_aniso_U_22
_atom_site_aniso_U_33
_atom_site_aniso_U_12
_atom_site_aniso_U_13
_atom_site_aniso_U_23
N1 0.0420(11) 0.0393(11) 0.0391(10) 0.0033(9) -0.0132(9) 0.0005(8)
N2 0.0476(12) 0.0568(13) 0.0415(11) -0.0001(11) -0.0184(9) -0.0007(9)
C1 0.0516(15) 0.0374(12) 0.0504(13) 0.0036(11) -0.0187(12) 0.0008(10)
C2 0.0542(15) 0.0390(13) 0.0460(12) 0.0053(12) -0.0196(11) 0.0056(10)
C3 0.0369(12) 0.0418(13) 0.0334(11) 0.0059(10) -0.0102(9) -0.0028(9)
C4 0.0446(13) 0.0476(14) 0.0405(12) 0.0064(12) -0.0176(10) -0.0021(10)
C5 0.0619(16) 0.0460(14) 0.0506(14) -0.0053(13) -0.0198(12) -0.0023(12)
C6 0.0588(16) 0.0377(14) 0.0539(15) 0.0035(12) -0.0198(13) -0.0039(11)
O1 0.0495(10) 0.0531(10) 0.0462(9) 0.0021(8) -0.0205(7) -0.0019(8)
O2 0.0645(12) 0.0425(10) 0.0720(13) 0.0053(9) -0.0335(10) -0.0041(9)
C7 0.0400(13) 0.0422(14) 0.0457(13) -0.0084(12) -0.0128(11) 0.0030(11)
C8 0.0412(13) 0.0335(12) 0.0409(12) -0.0106(10) -0.0133(10) 0.0058(9)
C9 0.0427(13) 0.0441(13) 0.0372(11) -0.0040(11) -0.0087(10) -0.0003(10)
C10 0.0363(13) 0.0440(14) 0.0498(13) -0.0044(11) -0.0083(11) 0.0019(11)

loop_
_atom_type_symbol
_atom_type_description
_atom_type_scat_dispersion_real
_atom_type_scat_dispersion_imag
_atom_type_scat_source
C C 0.0033 0.0016 'International Tables Vol C Tables 4.2.6.8 and 6.1.1.4'
H H 0.0000 0.0000 'International Tables Vol C Tables 4.2.6.8 and 6.1.1.4'
O O 0.0106 0.0060 'International Tables Vol C Tables 4.2.6.8 and 6.1.1.4'
N N 0.0061 0.0033 'International Tables Vol C Tables 4.2.6.8 and 6.1.1.4'

loop_
_geom_angle_atom_site_label_1
_geom_angle_atom_site_label_2
_geom_angle_atom_site_label_3
_geom_angle_site_symmetry_1
_geom_angle_site_symmetry_3
_geom_angle
_geom_angle_publ_flag
C4 N1 C6 . . 106.45(17) ?
C4 N1 C3 . . 126.9(2) ?
C6 N1 C3 . . 126.66(17) ?
C4 N2 C5 . . 105.8(2) ?
C3 C1 C2 . . 120.3(2) ?
C3 C1 H1A . . 119.8 ?
C2 C1 H1A . . 119.8 ?
C3 C2 C1 3_565 . 119.7(2) ?
C3 C2 H2 3_565 . 120.1 ?
C1 C2 H2 . . 120.1 ?
C2 C3 C1 3_565 . 119.9(2) ?
C2 C3 N1 3_565 . 120.35(19) ?
C1 C3 N1 . . 119.7(2) ?
N2 C4 N1 . . 111.5(2) ?
N2 C4 H4 . . 124.2 ?
N1 C4 H4 . . 124.2 ?
C6 C5 N2 . . 110.01(19) ?
C6 C5 H5 . . 125.0 ?
N2 C5 H5 . . 125.0 ?
C5 C6 N1 . . 106.22(16) ?
C5 C6 H6 . . 126.9 ?
N1 C6 H6 . . 126.9 ?
C7 O1 H1 . . 109.5 ?
O2 C7 O1 . . 124.20 ?
O2 C7 C8 . . 122.5(2) ?
O1 C7 C8 . . 113.31 ?
C9 C8 C10 . 3_666 119.2(2) ?
C9 C8 C7 . . 122.1(2) ?
C10 C8 C7 3_666 . 118.7(2) ?
C8 C9 C10 . . 120.7(2) ?
C8 C9 H9 . . 119.7 ?
C10 C9 H9 . . 119.7 ?
C9 C10 C8 . 3_666 120.1(2) ?
C9 C10 H10 . . 119.9 ?
C8 C10 H10 3_666 . 119.9 ?

loop_
_geom_bond_atom_site_label_1
_geom_bond_atom_site_label_2
_geom_bond_site_symmetry_2
_geom_bond_distance
_geom_bond_publ_flag
N1 C4 . 1.349(3) ?
N1 C6 . 1.371(2) ?
N1 C3 . 1.428(3) ?
N2 C4 . 1.305(3) ?
N2 C5 . 1.364(3) ?
C1 C3 . 1.379(3) ?
C1 C2 . 1.383(3) ?
C1 H1A . 0.9300 ?
C2 C3 3_565 1.372(3) ?
C2 H2 . 0.9300 ?
C3 C2 3_565 1.372(3) ?
C4 H4 . 0.9300 ?
C5 C6 . 1.344(3) ?
C5 H5 . 0.9300 ?
C6 H6 . 0.9300 ?
O1 C7 . 1.31010 ?
O1 H1 . 0.8200 ?
O2 C7 . 1.217(3) ?
C7 C8 . 1.498(3) ?
C8 C9 . 1.379(3) ?
C8 C10 3_666 1.385(3) ?
C9 C10 . 1.380(3) ?
C9 H9 . 0.9300 ?
C10 C8 3_666 1.385(3) ?
C10 H10 . 0.9300 ?

loop_
_geom_hbond_atom_site_label_D
_geom_hbond_atom_site_label_H
_geom_hbond_atom_site_label_A
_geom_hbond_site_symmetry_A
_geom_hbond_distance_DH
_geom_hbond_distance_HA
_geom_hbond_distance_DA
_geom_hbond_angle_DHA
_geom_hbond_publ_flag
O1 H1 N2 1_455 0.82 1.79 2.60885 178 yes
C2 H2 O2 4_575 0.93 2.54 3.376(3) 150 yes
C4 H4 O2 2_545 0.93 2.56 3.463(3) 162 yes

loop_
_geom_torsion_atom_site_label_1
_geom_torsion_atom_site_label_2
_geom_torsion_atom_site_label_3
_geom_torsion_atom_site_label_4
_geom_torsion_site_symmetry_1
_geom_torsion_site_symmetry_2
_geom_torsion_site_symmetry_3
_geom_torsion_site_symmetry_4
_geom_torsion
_geom_torsion_publ_flag
C3 C1 C2 C3 . . . 3_565 -0.9(4) ?
C2 C1 C3 C2 . . . 3_565 0.9(4) ?
C2 C1 C3 N1 . . . . -179.5(2) ?
C4 N1 C3 C2 . . . 3_565 26.8(4) ?
C6 N1 C3 C2 . . . 3_565 -153.0(2) ?
C4 N1 C3 C1 . . . . -152.9(2) ?
C6 N1 C3 C1 . . . . 27.3(3) ?
C5 N2 C4 N1 . . . . 0.5(3) ?
C6 N1 C4 N2 . . . . -0.5(3) ?
C3 N1 C4 N2 . . . . 179.6(2) ?
C4 N2 C5 C6 . . . . -0.3(3) ?
N2 C5 C6 N1 . . . . 0.0(3) ?
C4 N1 C6 C5 . . . . 0.3(2) ?
C3 N1 C6 C5 . . . . -179.9(2) ?
O2 C7 C8 C9 . . . . -157.3(2) ?
O1 C7 C8 C9 . . . . 23.07 ?
O2 C7 C8 C10 . . . 3_666 23.6(4) ?
O1 C7 C8 C10 . . . 3_666 -155.90 ?
C10 C8 C9 C10 3_666 . . . 0.2(4) ?
C7 C8 C9 C10 . . . . -178.8(2) ?
C8 C9 C10 C8 . . . 3_666 -0.2(4) ?
